data_7051282
loop_
_publ_author_name
'Sylvie Meyer'
'R\'emy Louis'
'Bernard Metz'
'Yvette Agnus'
'Alexandre Varnek'
'Maurice Gross'

_publ_section_title
;
 Unprecedented role of water in self-assembly of potential molecular
 tweezers
;
_journal_issue 6
_journal_name_full 'New J. Chem.'
_journal_page_first 371
_journal_page_last 376
_journal_paper_doi 10.1039/b001127o
_journal_volume 24
_journal_year 2000
_chemical_formula_moiety 'C56 H66 N4 O27'
_chemical_formula_structural '[{C6H3(COOCH3)2-NH-CO-CH2-O-CH2-CH2}2O]H2O'
_chemical_formula_sum 'C56 H66 N4 O27'
_chemical_formula_weight 1227.16
_chemical_name_systematic ' N,N'-bis(3,5-dimethylisophtalate)-3,6,9-trioxaundecanedicarboxamide'
_space_group_IT_number 2
_symmetry_cell_setting triclinic
_symmetry_space_group_name_Hall '-P 1'
_symmetry_space_group_name_H-M 'P -1'
_cell_angle_alpha 96.17(1)
_cell_angle_beta 101.24(1)
_cell_angle_gamma 77.23(2)
_cell_formula_units_Z 2
_cell_length_a 11.318(2)
_cell_length_b 24.444(5)
_cell_length_c 11.069(1)
_cell_measurement_reflns_used 25
_cell_measurement_temperature 294
_cell_measurement_theta_max 29.0
_cell_measurement_theta_min 24.0
_cell_volume 2922.6(9)
_computing_cell_refinement CAD4_(Enraf-Nonius,_1984)
_computing_data_collection CAD4_(Enraf-Nonius,_1984)
_computing_data_reduction process_SDP-PLUS_(Frenz,_1983)
_computing_publication_material BTABLE_PTABLE_CIF_IN_MolEN_(Fair,_1990)
_computing_structure_refinement LSFM_SDP-PLUS_(Frenz,_1983)
_computing_structure_solution Direct_methods_(MULTAN,_Main_et_al.,_1980)
_diffrn_ambient_temperature 294
_diffrn_measurement_device_type Enraf_Nonius_CAD4
_diffrn_measurement_method \q/2\q
_diffrn_radiation_monochromator graphite
_diffrn_radiation_type Cu-K\a
_diffrn_radiation_wavelength 1.54056
_diffrn_reflns_av_R_equivalents 0
_diffrn_reflns_av_sigmaI/netI 0.333
_diffrn_reflns_limit_h_max 13
_diffrn_reflns_limit_h_min -13
_diffrn_reflns_limit_k_max 30
_diffrn_reflns_limit_k_min 0
_diffrn_reflns_limit_l_max 13
_diffrn_reflns_limit_l_min -13
_diffrn_reflns_number 11822
_diffrn_reflns_theta_max 72.08
_diffrn_reflns_theta_min 2.5
_diffrn_source xray_tube
_diffrn_standards_decay_% 0
_diffrn_standards_interval_time 120
_diffrn_standards_number 3
_exptl_absorpt_coefficient_mu 0.912
_exptl_absorpt_correction_T_max 1.0000
_exptl_absorpt_correction_T_min 0.9569
_exptl_absorpt_correction_type psi_scan_(North,_Phillips,_Mathews,_1968)
_exptl_crystal_colour 'light yellow'
_exptl_crystal_density_diffrn 1.39
_exptl_crystal_density_method none
_exptl_crystal_description prism
_exptl_crystal_F_000 1292
_exptl_crystal_size_max 0.34
_exptl_crystal_size_mid 0.32
_exptl_crystal_size_min 0.20
_refine_diff_density_max 0.487
_refine_diff_density_min -0.264
_refine_ls_abs_structure_details ' ?'
_refine_ls_extinction_coef 5.4290E-07
_refine_ls_extinction_expression
;
     equ(22) p292 "Crystallographic Computing" (1970)
;
_refine_ls_extinction_method isotropic_(Zachariasen,_1963)
_refine_ls_goodness_of_fit_ref 0.999
_refine_ls_hydrogen_treatment noref
_refine_ls_matrix_type full
_refine_ls_number_constraints 0
_refine_ls_number_parameters 794
_refine_ls_number_reflns 6597
_refine_ls_number_restraints 264
_refine_ls_R_factor_all 0.109
_refine_ls_R_factor_gt 0.052
_refine_ls_shift/su_max 0.079
_refine_ls_structure_factor_coef F
_refine_ls_weighting_details 'w = 4Fo^2^/(\s^2^(Fo^2^)+0.0004 Fo^4^)+0.4'
_refine_ls_weighting_scheme calc
_refine_ls_wR_factor_ref 0.059
_reflns_number_gt 6597
_reflns_number_total 11536
_reflns_threshold_expression >3.0\s(I)
_cod_data_source_file b001127o.txt
_cod_data_source_block 3
_cod_depositor_comments
;
The following automatic conversions were performed:

'_refine_ls_weighting_scheme' value '4Fo^2^/(\s^2^(Fo^2^)+0.0004
Fo^4^)+0.4' was changed to 'calc'. New tag
'_refine_ls_weighting_details' was created. The value of the new tag
was set to 'w = 4Fo^2^/(\s^2^(Fo^2^)+0.0004 Fo^4^)+0.4'.

Automatic conversion script
Id: cif_fix_values 3143 2015-03-26 13:38:13Z robertas 
;
_cod_original_cell_volume 2922(1)
_cod_original_sg_symbol_H-M P-1
_cod_database_code 7051282

loop_
_symmetry_equiv_pos_as_xyz
x,y,z
-x,-y,-z

loop_
_atom_site_aniso_label
_atom_site_aniso_U_11
_atom_site_aniso_U_22
_atom_site_aniso_U_33
_atom_site_aniso_U_12
_atom_site_aniso_U_13
_atom_site_aniso_U_23
_atom_site_aniso_type_symbol
Ow 0.051(1) 0.143(2) 0.088(2) -0.017(1) 0.013(1) 0.004(2) O
O1 0.051(1) 0.045(1) 0.089(1) -0.0061(9) 0.012(1) 0.019(1) O
O2 0.047(1) 0.056(1) 0.065(1) -0.0037(9) 0.0171(9) 0.0136(9) O
O3 0.061(1) 0.065(1) 0.085(1) -0.008(1) 0.022(1) 0.027(1) O
O4 0.046(1) 0.063(1) 0.067(1) -0.001(1) 0.003(1) 0.006(1) O
O5 0.043(1) 0.070(1) 0.114(2) -0.0154(9) -0.006(1) 0.028(1) O
O6 0.055(1) 0.044(1) 0.072(1) -0.0115(8) 0.0090(9) 0.0138(9) O
O7 0.052(1) 0.064(1) 0.108(2) -0.0192(9) 0.015(1) 0.029(1) O
O8 0.045(1) 0.048(1) 0.126(2) -0.0010(9) 0.009(1) 0.027(1) O
O9 0.038(1) 0.065(1) 0.111(2) -0.0071(9) 0.014(1) 0.011(1) O
O10 0.067(1) 0.058(1) 0.114(2) -0.015(1) 0.019(1) 0.029(1) O
O11 0.051(1) 0.087(2) 0.146(2) -0.013(1) 0.020(1) 0.037(1) O
O12 0.038(1) 0.063(1) 0.086(1) -0.0048(9) 0.005(1) 0.009(1) O
O13 0.057(1) 0.070(1) 0.160(2) 0.011(1) 0.019(1) 0.051(1) O
O14 0.053(1) 0.058(1) 0.088(1) -0.0135(9) 0.005(1) 0.022(1) O
O15 0.048(1) 0.069(1) 0.064(1) -0.0138(9) 0.006(1) -0.000(1) O
O16 0.063(1) 0.075(1) 0.101(2) -0.001(1) 0.024(1) 0.030(1) O
O17A 0.055(2) 0.070(2) 0.059(2) 0.016(2) -0.001(2) -0.007(2) O
O17B 0.053(3) 0.067(3) 0.105(4) -0.011(2) 0.035(2) 0.005(3) O
O18 0.0410(9) 0.064(1) 0.083(1) -0.0061(9) 0.0178(9) 0.023(1) O
O19 0.055(1) 0.043(1) 0.086(1) -0.0043(9) 0.008(1) 0.021(1) O
O20 0.057(1) 0.057(1) 0.088(1) -0.0168(9) 0.020(1) 0.019(1) O
O21 0.046(1) 0.044(1) 0.113(2) -0.0037(9) 0.004(1) 0.026(1) O
O22 0.039(1) 0.063(1) 0.118(2) -0.0080(9) 0.010(1) 0.025(1) O
O23 0.0374(9) 0.059(1) 0.085(1) -0.0088(9) 0.007(1) 0.014(1) O
O24 0.058(1) 0.063(1) 0.129(2) -0.000(1) 0.014(1) 0.032(1) O
O25 0.065(1) 0.065(1) 0.150(2) -0.020(1) 0.028(1) 0.035(1) O
O26 0.056(1) 0.078(1) 0.130(2) -0.022(1) 0.023(1) 0.020(1) O
N1 0.037(1) 0.039(1) 0.058(1) -0.0074(9) 0.010(1) 0.008(1) N
N2 0.038(1) 0.044(1) 0.065(1) -0.006(1) 0.003(1) 0.009(1) N
N3 0.036(1) 0.046(1) 0.065(1) -0.0111(9) 0.008(1) 0.008(1) N
N4 0.038(1) 0.075(1) 0.078(2) -0.010(1) 0.009(1) 0.037(1) N
C1 0.045(1) 0.045(1) 0.052(2) -0.012(1) 0.008(1) 0.006(1) C
C2 0.047(1) 0.048(2) 0.082(2) -0.006(1) 0.021(1) 0.017(1) C
C3 0.055(2) 0.086(2) 0.069(2) -0.021(2) 0.001(2) 0.019(2) C
C4 0.056(2) 0.081(2) 0.092(2) -0.006(2) 0.006(2) 0.038(2) C
C5 0.085(2) 0.056(2) 0.075(2) -0.010(2) 0.026(2) 0.006(2) C
C6 0.071(2) 0.064(2) 0.063(2) -0.029(1) -0.008(2) 0.017(2) C
C7 0.047(2) 0.056(2) 0.059(2) 0.006(1) 0.009(1) 0.010(1) C
C8 0.043(1) 0.054(2) 0.061(2) -0.005(1) 0.005(1) 0.009(1) C
C11 0.037(1) 0.041(1) 0.041(1) -0.010(1) 0.010(1) -0.001(1) C
C12 0.042(1) 0.041(1) 0.040(1) -0.007(1) 0.006(1) 0.004(1) C
C13 0.043(1) 0.041(1) 0.041(1) -0.013(1) 0.006(1) 0.003(1) C
C14 0.039(1) 0.045(1) 0.048(2) -0.010(1) 0.007(1) 0.001(1) C
C15 0.039(1) 0.041(1) 0.047(2) -0.007(1) 0.005(1) -0.000(1) C
C16 0.041(1) 0.039(1) 0.049(2) -0.008(1) 0.007(1) 0.002(1) C
C17 0.046(1) 0.047(1) 0.051(2) -0.010(1) 0.002(1) 0.010(1) C
C18 0.081(2) 0.046(2) 0.081(2) -0.014(1) 0.005(2) 0.023(1) C
C19 0.044(1) 0.045(2) 0.059(2) -0.007(1) 0.004(1) -0.001(1) C
C20 0.057(2) 0.055(2) 0.149(3) 0.011(2) 0.003(2) 0.032(2) C
C21 0.041(1) 0.042(1) 0.047(2) -0.004(1) 0.001(1) 0.002(1) C
C22 0.041(1) 0.053(2) 0.055(2) -0.006(1) 0.007(1) 0.004(1) C
C23 0.047(1) 0.048(2) 0.054(2) -0.008(1) 0.009(1) 0.004(1) C
C24 0.052(2) 0.047(2) 0.053(2) -0.006(1) 0.009(1) 0.003(1) C
C25 0.042(1) 0.046(1) 0.048(2) -0.004(1) 0.004(1) 0.003(1) C
C26 0.042(1) 0.046(1) 0.051(2) -0.008(1) 0.003(1) 0.003(1) C
C27 0.054(2) 0.058(2) 0.073(2) -0.014(1) 0.011(1) 0.007(2) C
C28 0.094(2) 0.088(2) 0.156(3) -0.039(2) 0.026(2) 0.046(2) C
C29 0.048(2) 0.057(2) 0.064(2) -0.005(1) 0.007(1) 0.009(2) C
C30 0.038(2) 0.092(2) 0.085(2) -0.005(2) 0.009(2) 0.006(2) C
C31 0.037(1) 0.041(1) 0.043(1) -0.008(1) 0.008(1) 0.001(1) C
C32 0.041(1) 0.040(1) 0.043(1) -0.002(1) 0.006(1) 0.003(1) C
C33 0.042(1) 0.040(1) 0.042(1) -0.008(1) 0.007(1) 0.003(1) C
C34 0.039(1) 0.045(1) 0.048(2) -0.009(1) 0.008(1) 0.005(1) C
C35 0.038(1) 0.041(1) 0.044(1) -0.007(1) 0.007(1) 0.000(1) C
C36 0.041(1) 0.039(1) 0.048(2) -0.007(1) 0.008(1) 0.002(1) C
C37 0.049(1) 0.044(1) 0.045(2) -0.007(1) 0.008(1) 0.006(1) C
C38 0.097(2) 0.041(2) 0.086(2) -0.006(2) 0.012(2) 0.024(2) C
C39 0.045(1) 0.043(1) 0.053(2) -0.006(1) 0.008(1) 0.005(1) C
C40 0.057(2) 0.056(2) 0.139(3) 0.007(2) 0.004(2) 0.036(2) C
C41 0.042(1) 0.058(2) 0.048(2) -0.009(1) 0.002(1) 0.015(1) C
C42 0.041(1) 0.062(2) 0.046(2) -0.015(1) 0.005(1) 0.008(1) C
C43 0.045(1) 0.048(1) 0.045(2) -0.010(1) 0.006(1) 0.003(1) C
C44 0.054(2) 0.050(2) 0.057(2) -0.014(1) 0.010(1) 0.003(1) C
C45 0.053(1) 0.052(2) 0.057(2) -0.017(1) 0.008(1) 0.005(1) C
C46 0.042(1) 0.069(2) 0.057(2) -0.018(1) 0.006(1) 0.009(1) C
C47 0.047(1) 0.052(2) 0.053(2) -0.007(1) 0.007(1) 0.008(1) C
C48 0.038(2) 0.083(2) 0.092(2) -0.010(2) 0.007(2) 0.015(2) C
C49 0.060(2) 0.059(2) 0.078(2) -0.023(1) 0.013(2) 0.003(2) C
C50 0.085(2) 0.083(2) 0.220(4) -0.028(2) 0.045(2) 0.057(2) C
C51 0.047(1) 0.052(2) 0.058(2) -0.016(1) 0.011(1) 0.001(1) C
C52 0.047(2) 0.062(2) 0.086(2) -0.015(1) 0.009(1) 0.017(2) C
C53 0.053(2) 0.075(2) 0.076(2) -0.020(1) 0.023(1) -0.008(2) C
C54 0.046(2) 0.070(2) 0.094(3) -0.009(2) 0.007(2) -0.002(2) C
C55 0.110(3) 0.065(2) 0.106(3) -0.000(2) 0.032(2) 0.019(2) C
C56 0.135(3) 0.060(2) 0.098(3) 0.017(2) 0.050(2) 0.021(2) C
C57 0.054(2) 0.085(2) 0.104(2) 0.013(2) 0.028(2) 0.037(2) C
C58 0.040(1) 0.069(2) 0.062(2) -0.005(1) 0.011(1) 0.023(1) C

loop_
_atom_site_label
_atom_site_fract_x
_atom_site_fract_y
_atom_site_fract_z
_atom_site_U_iso_or_equiv
_atom_site_occupancy
_atom_site_thermal_displace_type
_atom_site_calc_flag
_atom_site_calc_attached_atom
_atom_site_type_symbol
Ow 1.3401(2) -0.3178(1) 0.5606(2) 0.086(2) 1.000 Uani ? ? O
O1 0.8622(2) -0.08618(8) 0.0643(2) 0.059(1) 1.000 Uani ? ? O
O2 1.1268(2) -0.19827(8) 0.0996(2) 0.056(1) 1.000 Uani ? ? O
O3 1.0763(2) -0.27991(9) 0.2348(2) 0.070(1) 1.000 Uani ? ? O
O4 1.0907(2) -0.31481(9) 0.4802(2) 0.058(1) 1.000 Uani ? ? O
O5 1.0900(2) -0.19531(9) 0.5186(2) 0.070(1) 1.000 Uani ? ? O
O6 0.7385(2) -0.33769(8) 0.2056(2) 0.056(1) 1.000 Uani ? ? O
O7 0.5368(2) -0.30998(9) 0.2091(2) 0.071(1) 1.000 Uani ? ? O
O8 0.4535(2) -0.06391(9) 0.0270(2) 0.065(1) 1.000 Uani ? ? O
O9 0.3356(2) -0.11684(9) 0.0743(2) 0.065(1) 1.000 Uani ? ? O
O10 0.8828(2) 0.03130(9) 0.2941(2) 0.076(1) 1.000 Uani ? ? O
O11 1.0509(2) -0.0348(1) 0.3428(3) 0.086(2) 1.000 Uani ? ? O
O12 0.4603(2) -0.08113(9) 0.3770(2) 0.059(1) 1.000 Uani ? ? O
O13 0.4762(2) 0.0035(1) 0.3354(3) 0.086(2) 1.000 Uani ? ? O
O14 1.6330(2) -0.41375(9) 0.9376(2) 0.065(1) 1.000 Uani ? ? O
O15 1.3547(2) -0.31882(9) 0.8186(2) 0.059(1) 1.000 Uani ? ? O
O16 1.4050(2) -0.2120(1) 0.8159(2) 0.078(1) 1.000 Uani ? ? O
O17A 1.5045(3) -0.2075(2) 0.6096(3) 0.061(2) 0.600 Uani ? ? O
O17B 1.4190(5) -0.2162(2) 0.5424(6) 0.072(3) 0.400 Uani ? ? O
O18 1.7244(2) -0.27350(9) 0.4894(2) 0.060(1) 1.000 Uani ? ? O
O19 1.7441(2) -0.16208(8) 0.7851(2) 0.059(1) 1.000 Uani ? ? O
O20 1.9473(2) -0.18643(8) 0.7902(2) 0.066(1) 1.000 Uani ? ? O
O21 2.0400(2) -0.43477(8) 0.9645(2) 0.061(1) 1.000 Uani ? ? O
O22 2.1567(2) -0.37445(9) 0.9542(2) 0.066(1) 1.000 Uani ? ? O
O23 2.0385(2) -0.41715(8) 0.6280(2) 0.057(1) 1.000 Uani ? ? O
O24 2.0365(2) -0.5050(1) 0.6614(3) 0.078(1) 1.000 Uani ? ? O
O25 1.6455(2) -0.54766(9) 0.7122(3) 0.086(1) 1.000 Uani ? ? O
O26 1.4685(2) -0.4872(1) 0.6603(3) 0.083(1) 1.000 Uani ? ? O
N1 0.8898(2) -0.17814(9) 0.1071(2) 0.044(1) 1.000 Uani ? ? N
N2 0.8836(2) -0.19388(9) 0.4737(2) 0.048(1) 1.000 Uani ? ? N
N3 1.5983(2) -0.32601(9) 0.8663(2) 0.048(1) 1.000 Uani ? ? N
N4 1.5873(2) -0.3194(1) 0.5390(2) 0.060(1) 1.000 Uani ? ? N
C1 0.9279(2) -0.1321(1) 0.0836(3) 0.047(1) 1.000 Uani ? ? C
C2 1.0646(3) -0.1422(1) 0.0804(3) 0.057(2) 1.000 Uani ? ? C
C3 1.1828(3) -0.2080(1) 0.2245(3) 0.069(2) 1.000 Uani ? ? C
C4 1.1957(3) -0.2692(2) 0.2421(3) 0.075(2) 1.000 Uani ? ? C
C5 1.0745(3) -0.3355(1) 0.2612(3) 0.071(2) 1.000 Uani ? ? C
C6 1.0152(3) -0.3342(1) 0.3736(3) 0.066(2) 1.000 Uani ? ? C
C7 1.0242(3) -0.2766(1) 0.5590(3) 0.054(2) 1.000 Uani ? ? C
C8 1.0033(3) -0.2177(1) 0.5157(3) 0.052(2) 1.000 Uani ? ? C
C11 0.7704(2) -0.1838(1) 0.1154(2) 0.040(1) 1.000 Uani ? ? C
C12 0.7599(2) -0.2352(1) 0.1506(2) 0.041(1) 1.000 Uani ? ? C
C13 0.6466(2) -0.2448(1) 0.1605(2) 0.042(1) 1.000 Uani ? ? C
C14 0.5422(2) -0.2031(1) 0.1349(3) 0.044(1) 1.000 Uani ? ? C
C15 0.5520(2) -0.1524(1) 0.0975(3) 0.042(1) 1.000 Uani ? ? C
C16 0.6653(2) -0.1421(1) 0.0877(3) 0.043(1) 1.000 Uani ? ? C
C17 0.6328(3) -0.3004(1) 0.1948(3) 0.048(2) 1.000 Uani ? ? C
C18 0.7356(3) -0.3932(1) 0.2387(3) 0.067(2) 1.000 Uani ? ? C
C19 0.4353(3) -0.1102(1) 0.0663(3) 0.049(2) 1.000 Uani ? ? C
C20 0.3452(3) -0.0199(1) -0.0050(4) 0.078(2) 1.000 Uani ? ? C
C21 0.8371(2) -0.1392(1) 0.4316(3) 0.043(1) 1.000 Uani ? ? C
C22 0.9114(2) -0.1053(1) 0.4060(3) 0.049(2) 1.000 Uani ? ? C
C23 0.8580(3) -0.0522(1) 0.3640(3) 0.050(2) 1.000 Uani ? ? C
C24 0.7322(3) -0.0325(1) 0.3492(3) 0.051(2) 1.000 Uani ? ? C
C25 0.6585(2) -0.0665(1) 0.3757(3) 0.045(1) 1.000 Uani ? ? C
C26 0.7108(2) -0.1198(1) 0.4156(3) 0.046(1) 1.000 Uani ? ? C
C27 0.9422(3) -0.0185(1) 0.3337(3) 0.061(2) 1.000 Uani ? ? C
C28 0.9578(4) 0.0657(2) 0.2580(4) 0.109(3) 1.000 Uani ? ? C
C29 0.5234(3) -0.0437(1) 0.3602(3) 0.056(2) 1.000 Uani ? ? C
C30 0.3278(3) -0.0619(2) 0.3647(3) 0.067(2) 1.000 Uani ? ? C
C31 1.7185(2) -0.3175(1) 0.8708(2) 0.040(1) 1.000 Uani ? ? C
C32 1.7270(2) -0.2658(1) 0.8363(2) 0.041(1) 1.000 Uani ? ? C
C33 1.8405(2) -0.2533(1) 0.8365(2) 0.041(1) 1.000 Uani ? ? C
C34 1.9473(2) -0.2927(1) 0.8726(3) 0.044(1) 1.000 Uani ? ? C
C35 1.9391(2) -0.3444(1) 0.9071(2) 0.041(1) 1.000 Uani ? ? C
C36 1.8252(2) -0.3574(1) 0.9065(3) 0.042(1) 1.000 Uani ? ? C
C37 1.8520(3) -0.1980(1) 0.8015(3) 0.046(1) 1.000 Uani ? ? C
C38 1.7444(4) -0.1059(1) 0.7542(3) 0.070(2) 1.000 Uani ? ? C
C39 2.0570(2) -0.3850(1) 0.9441(3) 0.047(1) 1.000 Uani ? ? C
C40 2.1504(3) -0.4775(1) 0.9987(4) 0.076(2) 1.000 Uani ? ? C
C41 1.6591(2) -0.3725(1) 0.5725(3) 0.049(2) 1.000 Uani ? ? C
C42 1.7864(2) -0.3869(1) 0.5852(3) 0.049(1) 1.000 Uani ? ? C
C43 1.8467(2) -0.4401(1) 0.6234(3) 0.046(1) 1.000 Uani ? ? C
C44 1.7816(3) -0.4779(1) 0.6505(3) 0.054(2) 1.000 Uani ? ? C
C45 1.6552(3) -0.4630(1) 0.6379(3) 0.054(2) 1.000 Uani ? ? C
C46 1.5942(3) -0.4111(1) 0.5977(3) 0.055(2) 1.000 Uani ? ? C
C47 1.9827(3) -0.4580(1) 0.6398(3) 0.051(2) 1.000 Uani ? ? C
C48 2.1719(3) -0.4315(2) 0.6427(3) 0.066(2) 1.000 Uani ? ? C
C49 1.5778(3) -0.4999(1) 0.6696(3) 0.065(2) 1.000 Uani ? ? C
C50 1.5764(4) -0.5840(2) 0.7528(5) 0.116(3) 1.000 Uani ? ? C
C51 1.5636(3) -0.3716(1) 0.8976(3) 0.052(2) 1.000 Uani ? ? C
C52 1.4254(3) -0.3681(1) 0.8758(3) 0.063(2) 1.000 Uani ? ? C
C53 1.3156(3) -0.2731(1) 0.9029(3) 0.067(2) 1.000 Uani ? ? C
C54 1.2907(3) -0.2198(1) 0.8390(4) 0.067(2) 1.000 Uani ? ? C
C55 1.3983(4) -0.1625(2) 0.7558(4) 0.091(3) 1.000 Uani ? ? C
C56 1.3886(4) -0.1706(2) 0.6257(4) 0.093(3) 1.000 Uani ? ? C
C57 1.5184(3) -0.2230(2) 0.4937(4) 0.078(2) 1.000 Uani ? ? C
C58 1.6213(3) -0.2744(1) 0.5064(3) 0.056(2) 1.000 Uani ? ? C
Hw1 1.2500 -0.3223 0.5195 0.0507 1.000 Uiso ? ? H
Hw2 1.3340 -0.3086 0.6465 0.0507 1.000 Uiso ? ? H
HN1 0.9480 -0.2085 0.1235 0.0581 1.000 Uiso ? ? H
HN2 0.8297 -0.2159 0.4742 0.0651 1.000 Uiso ? ? H
HN3 1.5372 -0.2975 0.8370 0.0620 1.000 Uiso ? ? H
HN4 1.5022 -0.3132 0.5434 0.0800 1.000 Uiso ? ? H
H2A 1.0737 -0.1333 0.0017 0.0740 1.000 Uiso ? ? H
H2B 1.1005 -0.1181 0.1427 0.0740 1.000 Uiso ? ? H
H3A 1.1333 -0.1856 0.2789 0.0908 1.000 Uiso ? ? H
H3B 1.2621 -0.1986 0.2411 0.0908 1.000 Uiso ? ? H
H4A 1.2346 -0.2916 0.1799 0.0997 1.000 Uiso ? ? H
H4B 1.2435 -0.2780 0.3212 0.0997 1.000 Uiso ? ? H
H5A 1.1571 -0.3563 0.2775 0.0921 1.000 Uiso ? ? H
H5B 1.0297 -0.3528 0.1924 0.0921 1.000 Uiso ? ? H
H6A 0.9369 -0.3097 0.3623 0.0851 1.000 Uiso ? ? H
H6B 1.0061 -0.3710 0.3842 0.0851 1.000 Uiso ? ? H
H7A 1.0698 -0.2777 0.6410 0.0722 1.000 Uiso ? ? H
H7B 0.9473 -0.2864 0.5577 0.0722 1.000 Uiso ? ? H
H12 0.8312 -0.2641 0.1674 0.0506 1.000 Uiso ? ? H
H14 0.4642 -0.2094 0.1431 0.0506 1.000 Uiso ? ? H
H16 0.6712 -0.1070 0.0626 0.0506 1.000 Uiso ? ? H
H18A 0.8153 -0.4165 0.2433 0.0883 1.000 Uiso ? ? H
H18B 0.7099 -0.3904 0.3160 0.0883 1.000 Uiso ? ? H
H18C 0.6792 -0.4094 0.1772 0.0883 1.000 Uiso ? ? H
H20A 0.3691 0.0111 -0.0316 0.1190 1.000 Uiso ? ? H
H20B 0.2887 -0.0339 -0.0690 0.1190 1.000 Uiso ? ? H
H20C 0.3076 -0.0079 0.0658 0.1190 1.000 Uiso ? ? H
H22 0.9981 -0.1184 0.4168 0.0585 1.000 Uiso ? ? H
H24 0.6971 0.0039 0.3218 0.0585 1.000 Uiso ? ? H
H26 0.6595 -0.1432 0.4322 0.0585 1.000 Uiso ? ? H
H28A 0.9072 0.1003 0.2311 0.1366 1.000 Uiso ? ? H
H28B 1.0183 0.0732 0.3268 0.1366 1.000 Uiso ? ? H
H28C 0.9972 0.0464 0.1928 0.1366 1.000 Uiso ? ? H
H30A 0.2918 -0.0918 0.3785 0.0942 1.000 Uiso ? ? H
H30B 0.3100 -0.0314 0.4237 0.0942 1.000 Uiso ? ? H
H30C 0.2950 -0.0499 0.2839 0.0942 1.000 Uiso ? ? H
H32 1.6538 -0.2387 0.8118 0.0524 1.000 Uiso ? ? H
H34 2.0255 -0.2842 0.8740 0.0524 1.000 Uiso ? ? H
H36 1.8201 -0.3930 0.9298 0.0524 1.000 Uiso ? ? H
H38A 1.6631 -0.0840 0.7448 0.0979 1.000 Uiso ? ? H
H38B 1.7961 -0.0887 0.8183 0.0979 1.000 Uiso ? ? H
H38C 1.7746 -0.1081 0.6791 0.0979 1.000 Uiso ? ? H
H40A 2.1270 -0.5115 1.0109 0.1128 1.000 Uiso ? ? H
H40B 2.1972 -0.4844 0.9343 0.1128 1.000 Uiso ? ? H
H40C 2.1976 -0.4652 1.0726 0.1128 1.000 Uiso ? ? H
H42 1.8316 -0.3609 0.5689 0.0639 1.000 Uiso ? ? H
H44 1.8237 -0.5137 0.6776 0.0639 1.000 Uiso ? ? H
H46 1.5073 -0.4013 0.5878 0.0639 1.000 Uiso ? ? H
H48A 2.2019 -0.3993 0.6325 0.0930 1.000 Uiso ? ? H
H48B 2.2052 -0.4442 0.7229 0.0930 1.000 Uiso ? ? H
H48C 2.1951 -0.4605 0.5824 0.0930 1.000 Uiso ? ? H
H50A 1.6303 -0.6173 0.7817 0.1575 1.000 Uiso ? ? H
H50B 1.5350 -0.5648 0.8169 0.1575 1.000 Uiso ? ? H
H50C 1.5163 -0.5938 0.6849 0.1575 1.000 Uiso ? ? H
H52A 1.4076 -0.4000 0.8251 0.0829 1.000 Uiso ? ? H
H52B 1.4017 -0.3684 0.9537 0.0829 1.000 Uiso ? ? H
H53A 1.3790 -0.2720 0.9733 0.0854 1.000 Uiso ? ? H
H53B 1.2432 -0.2775 0.9282 0.0854 1.000 Uiso ? ? H
H54A 1.2353 -0.2225 0.7634 0.0944 1.000 Uiso ? ? H
H54B 1.2564 -0.1890 0.8902 0.0944 1.000 Uiso ? ? H
H55A 1.4696 -0.1481 0.7877 0.1225 1.000 Uiso ? ? H
H55B 1.3272 -0.1358 0.7725 0.1225 1.000 Uiso ? ? H
H56A 1.3118 -0.1806 0.5916 0.1246 1.000 Uiso ? ? H
H56B 1.3919 -0.1364 0.5946 0.1246 1.000 Uiso ? ? H
H57A 1.5509 -0.1924 0.4768 0.1115 1.000 Uiso ? ? H
H57B 1.4553 -0.2301 0.4292 0.1115 1.000 Uiso ? ? H

loop_
_atom_type_symbol
_atom_type_description
_atom_type_scat_dispersion_real
_atom_type_scat_dispersion_imag
_atom_type_scat_source
C ? 0.017 0.009 International_Tables_Vol_IV_Table_2.3.1
H ? 0.000 0.000 International_Tables_Vol_IV_Table_2.3.1
N ? 0.029 0.018 International_Tables_Vol_IV_Table_2.3.1
O ? 0.047 0.032 International_Tables_Vol_IV_Table_2.3.1

loop_
_geom_angle_atom_site_label_1
_geom_angle_atom_site_label_2
_geom_angle_atom_site_label_3
_geom_angle
_geom_angle_site_symmetry_1
_geom_angle_site_symmetry_2
_geom_angle_site_symmetry_3
_geom_angle_publ_flag
C2 O2 C3 114.4(2) . . . ?
C4 O3 C5 114.5(2) . . . ?
C6 O4 C7 113.5(2) . . . ?
C17 O6 C18 116.4(3) . . . ?
C19 O8 C20 116.6(3) . . . ?
C27 O10 C28 115.9(3) . . . ?
C29 O12 C30 116.5(2) . . . ?
C52 O15 C53 114.4(2) . . . ?
C54 O16 C55 115.1(3) . . . ?
O17B O17A C56 63.8(3) . . . ?
O17B O17A C57 63.5(4) . . . ?
C56 O17A C57 115.8(3) . . . ?
O17A O17B C56 68.8(4) . . . ?
O17A O17B C57 65.1(4) . . . ?
C56 O17B C57 120.9(5) . . . ?
C37 O19 C38 116.8(3) . . . ?
C39 O21 C40 116.4(3) . . . ?
C47 O23 C48 116.6(2) . . . ?
C49 O25 C50 114.7(3) . . . ?
C1 N1 C11 128.9(2) . . . ?
C8 N2 C21 127.1(3) . . . ?
C31 N3 C51 128.4(2) . . . ?
C41 N4 C58 130.0(2) . . . ?
O1 C1 N1 125.4(3) . . . ?
O1 C1 C2 120.6(3) . . . ?
N1 C1 C2 114.0(2) . . . ?
O2 C2 C1 113.5(3) . . . ?
O2 C3 C4 108.1(3) . . . ?
O3 C4 C3 108.2(2) . . . ?
O3 C5 C6 110.5(3) . . . ?
O4 C6 C5 109.7(3) . . . ?
O4 C7 C8 109.1(3) . . . ?
O5 C8 N2 124.6(3) . . . ?
O5 C8 C7 120.5(2) . . . ?
N2 C8 C7 114.9(3) . . . ?
N1 C11 C12 116.4(2) . . . ?
N1 C11 C16 124.0(3) . . . ?
C12 C11 C16 119.5(3) . . . ?
C11 C12 C13 120.5(2) . . . ?
C12 C13 C14 120.0(3) . . . ?
C12 C13 C17 121.4(2) . . . ?
C14 C13 C17 118.6(3) . . . ?
C13 C14 C15 119.6(3) . . . ?
C14 C15 C16 121.0(2) . . . ?
C14 C15 C19 116.8(3) . . . ?
C16 C15 C19 122.2(3) . . . ?
C11 C16 C15 119.3(3) . . . ?
O6 C17 O7 124.4(3) . . . ?
O6 C17 C13 111.8(3) . . . ?
O7 C17 C13 123.7(2) . . . ?
O8 C19 O9 122.9(2) . . . ?
O8 C19 C15 112.3(3) . . . ?
O9 C19 C15 124.7(3) . . . ?
N2 C21 C22 123.2(2) . . . ?
N2 C21 C26 117.0(3) . . . ?
C22 C21 C26 119.8(3) . . . ?
C21 C22 C23 119.5(3) . . . ?
C22 C23 C24 120.8(3) . . . ?
C22 C23 C27 117.1(3) . . . ?
C24 C23 C27 122.1(3) . . . ?
C23 C24 C25 119.3(3) . . . ?
C24 C25 C26 120.2(3) . . . ?
C24 C25 C29 117.8(3) . . . ?
C26 C25 C29 122.0(3) . . . ?
C21 C26 C25 120.3(3) . . . ?
O10 C27 O11 123.7(3) . . . ?
O10 C27 C23 112.6(3) . . . ?
O11 C27 C23 123.7(3) . . . ?
O12 C29 O13 123.2(3) . . . ?
O12 C29 C25 113.1(2) . . . ?
O13 C29 C25 123.8(3) . . . ?
N3 C31 C32 116.1(2) . . . ?
N3 C31 C36 124.2(3) . . . ?
C32 C31 C36 119.8(3) . . . ?
C31 C32 C33 120.8(2) . . . ?
C32 C33 C34 119.8(3) . . . ?
C32 C33 C37 121.7(2) . . . ?
C34 C33 C37 118.4(3) . . . ?
C33 C34 C35 119.6(3) . . . ?
C34 C35 C36 120.9(2) . . . ?
C34 C35 C39 117.0(3) . . . ?
C36 C35 C39 122.1(3) . . . ?
C31 C36 C35 119.2(3) . . . ?
O19 C37 O20 123.6(3) . . . ?
O19 C37 C33 111.8(3) . . . ?
O20 C37 C33 124.6(2) . . . ?
O21 C39 O22 123.0(2) . . . ?
O21 C39 C35 112.6(2) . . . ?
O22 C39 C35 124.4(3) . . . ?
N4 C41 C42 124.5(3) . . . ?
N4 C41 C46 115.7(2) . . . ?
C42 C41 C46 119.8(3) . . . ?
C41 C42 C43 118.8(3) . . . ?
C42 C43 C44 121.0(3) . . . ?
C42 C43 C47 121.6(3) . . . ?
C44 C43 C47 117.4(2) . . . ?
C43 C44 C45 119.6(3) . . . ?
C44 C45 C46 119.9(3) . . . ?
C44 C45 C49 123.5(3) . . . ?
C46 C45 C49 116.6(3) . . . ?
C41 C46 C45 120.8(3) . . . ?
O23 C47 O24 123.5(3) . . . ?
O23 C47 C43 113.4(2) . . . ?
O24 C47 C43 123.1(3) . . . ?
O25 C49 O26 124.0(4) . . . ?
O25 C49 C45 111.9(3) . . . ?
O26 C49 C45 124.1(3) . . . ?
O14 C51 N3 125.5(3) . . . ?
O14 C51 C52 119.6(3) . . . ?
N3 C51 C52 114.8(2) . . . ?
O15 C52 C51 114.0(3) . . . ?
O15 C53 C54 108.3(3) . . . ?
O16 C54 C53 107.5(2) . . . ?
O16 C55 C56 114.5(3) . . . ?
O17A C56 O17B 47.4(3) . . . ?
O17A C56 C55 103.4(3) . . . ?
O17B C56 C55 135.4(4) . . . ?
O17A C57 O17B 51.4(3) . . . ?
O17A C57 C58 103.2(3) . . . ?
O17B C57 C58 124.1(4) . . . ?
O18 C58 N4 125.1(3) . . . ?
O18 C58 C57 121.7(3) . . . ?
N4 C58 C57 113.2(3) . . . ?

loop_
_geom_bond_atom_site_label_1
_geom_bond_atom_site_label_2
_geom_bond_distance
_geom_bond_site_symmetry_1
_geom_bond_site_symmetry_2
_geom_bond_publ_flag
O1 C1 1.216(3) . . ?
O2 C2 1.413(3) . . ?
O2 C3 1.425(4) . . ?
O3 C4 1.418(4) . . ?
O3 C5 1.425(4) . . ?
O4 C6 1.418(4) . . ?
O4 C7 1.402(4) . . ?
O5 C8 1.218(4) . . ?
O6 C17 1.328(3) . . ?
O6 C18 1.453(4) . . ?
O7 C17 1.203(4) . . ?
O8 C19 1.326(4) . . ?
O8 C20 1.454(4) . . ?
O9 C19 1.195(4) . . ?
O10 C27 1.328(4) . . ?
O10 C28 1.452(6) . . ?
O11 C27 1.194(4) . . ?
O12 C29 1.326(4) . . ?
O12 C30 1.453(4) . . ?
O13 C29 1.196(4) . . ?
O14 C51 1.216(3) . . ?
O15 C52 1.425(4) . . ?
O15 C53 1.425(4) . . ?
O16 C54 1.422(5) . . ?
O16 C55 1.423(5) . . ?
O17A O17B 1.145(6) . . ?
O17A C56 1.448(5) . . ?
O17A C57 1.328(5) . . ?
O17B C56 1.394(7) . . ?
O17B C57 1.310(7) . . ?
O18 C58 1.223(4) . . ?
O19 C37 1.330(3) . . ?
O19 C38 1.450(4) . . ?
O20 C37 1.205(4) . . ?
O21 C39 1.322(4) . . ?
O21 C40 1.456(4) . . ?
O22 C39 1.194(4) . . ?
O23 C47 1.323(4) . . ?
O23 C48 1.452(4) . . ?
O24 C47 1.202(4) . . ?
O25 C49 1.324(4) . . ?
O25 C50 1.461(6) . . ?
O26 C49 1.193(4) . . ?
N1 C1 1.357(4) . . ?
N1 C11 1.410(4) . . ?
N2 C8 1.361(3) . . ?
N2 C21 1.418(4) . . ?
N3 C31 1.411(4) . . ?
N3 C51 1.359(4) . . ?
N4 C41 1.414(4) . . ?
N4 C58 1.347(5) . . ?
C1 C2 1.519(4) . . ?
C3 C4 1.501(5) . . ?
C5 C6 1.519(5) . . ?
C7 C8 1.522(5) . . ?
C11 C12 1.392(4) . . ?
C11 C16 1.392(3) . . ?
C12 C13 1.380(4) . . ?
C13 C14 1.383(3) . . ?
C13 C17 1.497(4) . . ?
C14 C15 1.382(4) . . ?
C15 C16 1.385(4) . . ?
C15 C19 1.491(3) . . ?
C21 C22 1.387(5) . . ?
C21 C26 1.385(4) . . ?
C22 C23 1.394(4) . . ?
C23 C24 1.381(4) . . ?
C23 C27 1.493(5) . . ?
C24 C25 1.389(5) . . ?
C25 C26 1.387(4) . . ?
C25 C29 1.490(4) . . ?
C31 C32 1.388(4) . . ?
C31 C36 1.393(3) . . ?
C32 C33 1.384(4) . . ?
C33 C34 1.388(3) . . ?
C33 C37 1.485(4) . . ?
C34 C35 1.387(4) . . ?
C35 C36 1.392(4) . . ?
C35 C39 1.490(3) . . ?
C41 C42 1.388(4) . . ?
C41 C46 1.396(5) . . ?
C42 C43 1.395(4) . . ?
C43 C44 1.390(5) . . ?
C43 C47 1.485(4) . . ?
C44 C45 1.379(4) . . ?
C45 C46 1.379(4) . . ?
C45 C49 1.496(5) . . ?
C51 C52 1.520(4) . . ?
C53 C54 1.496(5) . . ?
C55 C56 1.417(6) . . ?
C57 C58 1.511(4) . . ?
